data_2241925
loop_
_publ_author_name
'Nozari, Mohammad'
'Jasinski, Jerry P.'
'Kaur, Manpreet'
'Addison, Anthony W.'
'Arabi Shamsabadi, Ahmad'
'Soroush, Masoud'

_publ_section_title
;
 Crystal structure of
 5,7,12,14-tetrahydro-5,14:7,12-bis([1,2]benzeno)pentacene-6,13-dione
;
_journal_issue 12
_journal_name_full 'Acta Crystallographica Section E'
_journal_page_first 1734
_journal_page_last 1738
_journal_paper_doi 10.1107/S2056989016017461
_journal_volume 72
_journal_year 2016
_chemical_formula_moiety 'C34 H20 O2'
_chemical_formula_sum 'C34 H20 O2'
_chemical_formula_weight 460.50
_chemical_name_common
Nonacyclo[14.6.6.6^5,12^.0^2,15^.0^4,13^.0^6,11^.0^17,22^.0^23,28^.0^29,34^]tetratriaconta-2(15),4(13),6,8,10,17,19,21,23,25,27,29(34),30,32-tetradecaene-3,14-dione
_chemical_name_systematic
;
5,7,12,14-Tetrahydro-5,14:7,12-bis([1,2]benzeno)pentacene-6,13-dione
;
_space_group_crystal_system triclinic
_space_group_IT_number 2
_space_group_name_Hall '-P 1'
_space_group_name_H-M_alt 'P -1'
_symmetry_space_group_name_Hall '-P 1'
_symmetry_space_group_name_H-M 'P -1'
_atom_sites_solution_hydrogens geom
_atom_sites_solution_primary direct
_cell_angle_alpha 77.606(5)
_cell_angle_beta 89.306(4)
_cell_angle_gamma 86.658(4)
_cell_formula_units_Z 4
_cell_length_a 10.3419(4)
_cell_length_b 11.7885(6)
_cell_length_c 19.2267(11)
_cell_measurement_reflns_used 2655
_cell_measurement_temperature 173(2)
_cell_measurement_theta_max 71.4020
_cell_measurement_theta_min 3.8610
_cell_volume 2285.5(2)
_computing_cell_refinement
;
<i>CrysAlis PRO</i> (Rigaku OD, 2012)
;
_computing_data_collection
;
<i>CrysAlis PRO</i> (Rigaku OD, 2012)
;
_computing_data_reduction
;
<i>CrysAlis RED</i> (Rigaku OD, 2012)
;
_computing_molecular_graphics
;
OLEX2 (Dolomanov <i>et al.</i>, 2009)
;
_computing_publication_material
;
OLEX2 (Dolomanov <i>et al.</i>, 2009)
;
_computing_structure_refinement
;
SHELXL (Sheldrick, 2015b)
;
_computing_structure_solution
;
SHELXT (Sheldrick, 2015a)
;
_diffrn_ambient_temperature 173(2)
_diffrn_detector_area_resol_mean 16.0416
_diffrn_measured_fraction_theta_full 0.997
_diffrn_measured_fraction_theta_max 0.976
_diffrn_measurement_device 'four-circle diffractometer'
_diffrn_measurement_device_type 'Rigaku Oxford Diffaction Eos Gemini'
_diffrn_measurement_method '\w scans'
_diffrn_radiation_monochromator graphite
_diffrn_radiation_type CuK\a
_diffrn_radiation_wavelength 1.54184
_diffrn_reflns_av_R_equivalents 0.0377
_diffrn_reflns_limit_h_max 6
_diffrn_reflns_limit_h_min -12
_diffrn_reflns_limit_k_max 14
_diffrn_reflns_limit_k_min -14
_diffrn_reflns_limit_l_max 21
_diffrn_reflns_limit_l_min -23
_diffrn_reflns_number 16688
_diffrn_reflns_theta_full 67.684
_diffrn_reflns_theta_max 71.537
_diffrn_reflns_theta_min 3.845
_exptl_absorpt_coefficient_mu 0.644
_exptl_absorpt_correction_type multi-scan
_exptl_absorpt_process_details
;
(CrysAlis PRO and CrysAlis RED; Rigaku OD, 2012)
;
_exptl_crystal_colour yellow
_exptl_crystal_density_diffrn 1.338
_exptl_crystal_description prism
_exptl_crystal_F_000 960
_exptl_crystal_size_max 0.38
_exptl_crystal_size_mid 0.14
_exptl_crystal_size_min 0.08
_refine_diff_density_max 0.405
_refine_diff_density_min -0.312
_refine_ls_extinction_method none
_refine_ls_goodness_of_fit_ref 1.050
_refine_ls_hydrogen_treatment constr
_refine_ls_matrix_type full
_refine_ls_number_parameters 649
_refine_ls_number_reflns 8703
_refine_ls_number_restraints 0
_refine_ls_restrained_S_all 1.050
_refine_ls_R_factor_all 0.0704
_refine_ls_R_factor_gt 0.0568
_refine_ls_shift/su_max 0.001
_refine_ls_shift/su_mean 0.000
_refine_ls_structure_factor_coef Fsqd
_refine_ls_weighting_details 'w=1/[\s^2^(Fo^2^)+(0.0938P)^2^+0.3137P] where P=(Fo^2^+2Fc^2^)/3'
_refine_ls_weighting_scheme calc
_refine_ls_wR_factor_gt 0.1485
_refine_ls_wR_factor_ref 0.1612
_reflns_number_gt 7068
_reflns_number_total 8703
_reflns_threshold_expression 'I > 2\s(I)'
_cod_data_source_file zl2675sup1.cif
_cod_data_source_block I
_cod_database_code 2241925
_shelx_space_group_comment
;
The symmetry employed for this shelxl refinement is uniquely defined
by the following loop, which should always be used as a source of
symmetry information in preference to the above space-group names.
They are only intended as comments.
;

loop_
_space_group_symop_operation_xyz
'x, y, z'
'-x, -y, -z'

loop_
_atom_site_type_symbol
_atom_site_label
_atom_site_fract_x
_atom_site_fract_y
_atom_site_fract_z
_atom_site_U_iso_or_equiv
_atom_site_adp_type
_atom_site_calc_flag
_atom_site_occupancy
O O1A 0.67598(14) 0.64743(13) 0.93841(7) 0.0337(3) Uani d 1
C C1A 0.59748(17) 0.57908(15) 0.96675(9) 0.0229(3) Uani d 1
C C2A 0.52423(17) 0.51065(16) 0.92620(9) 0.0235(4) Uani d 1
C C3A 0.43357(18) 0.43896(16) 0.95639(9) 0.0249(4) Uani d 1
C C4A 0.36776(19) 0.37687(17) 0.90550(10) 0.0282(4) Uani d 1
H H4A 0.2998 0.3244 0.9287 0.034 Uiso calc 1
C C5A 0.31656(19) 0.47330(18) 0.84369(10) 0.0300(4) Uani d 1
C C6A 0.1929(2) 0.4858(2) 0.81612(12) 0.0374(5) Uani d 1
H H6A 0.1283 0.4352 0.8372 0.045 Uiso calc 1
C C7A 0.1644(2) 0.5749(2) 0.75612(13) 0.0448(6) Uani d 1
H H7A 0.0795 0.5851 0.7366 0.054 Uiso calc 1
C C8A 0.2583(2) 0.6477(2) 0.72533(12) 0.0423(5) Uani d 1
H H8A 0.2380 0.7070 0.6844 0.051 Uiso calc 1
C C9A 0.3831(2) 0.63521(19) 0.75371(10) 0.0345(4) Uani d 1
H H9A 0.4475 0.6864 0.7330 0.041 Uiso calc 1
C C10A 0.41176(19) 0.54718(17) 0.81254(10) 0.0282(4) Uani d 1
C C11A 0.54511(18) 0.51449(16) 0.84738(9) 0.0262(4) Uani d 1
H H11A 0.6135 0.5676 0.8255 0.031 Uiso calc 1
C C12A 0.57305(19) 0.38856(17) 0.84075(9) 0.0271(4) Uani d 1
C C13A 0.6777(2) 0.3465(2) 0.80621(10) 0.0333(4) Uani d 1
H H13A 0.7430 0.3965 0.7854 0.040 Uiso calc 1
C C14A 0.6855(2) 0.2293(2) 0.80242(12) 0.0426(5) Uani d 1
H H14A 0.7570 0.1993 0.7791 0.051 Uiso calc 1
C C15A 0.5903(3) 0.1565(2) 0.83218(12) 0.0442(5) Uani d 1
H H15A 0.5964 0.0771 0.8288 0.053 Uiso calc 1
C C16A 0.4848(2) 0.19892(19) 0.86725(11) 0.0366(5) Uani d 1
H H16A 0.4195 0.1489 0.8879 0.044 Uiso calc 1
C C17A 0.47715(19) 0.31436(17) 0.87140(10) 0.0285(4) Uani d 1
O O1C -0.10862(14) 0.53082(12) 0.87054(7) 0.0301(3) Uani d 1
C C1C -0.06219(17) 0.51755(15) 0.93001(9) 0.0233(3) Uani d 1
C C2C -0.00715(18) 0.61326(16) 0.95641(9) 0.0249(4) Uani d 1
C C3C 0.05255(18) 0.59679(16) 1.01992(10) 0.0258(4) Uani d 1
C C4C 0.10523(19) 0.70623(16) 1.03611(10) 0.0289(4) Uani d 1
H H4C 0.1498 0.6928 1.0833 0.035 Uiso calc 1
C C5C -0.01092(19) 0.79431(16) 1.02907(10) 0.0285(4) Uani d 1
C C6C -0.0546(2) 0.85554(18) 1.07934(11) 0.0365(5) Uani d 1
H H6C -0.0122 0.8448 1.1240 0.044 Uiso calc 1
C C7C -0.1621(2) 0.93336(19) 1.06320(14) 0.0427(5) Uani d 1
H H7C -0.1930 0.9762 1.0972 0.051 Uiso calc 1
C C8C -0.2243(2) 0.94899(19) 0.99840(14) 0.0419(5) Uani d 1
H H8C -0.2979 1.0019 0.9884 0.050 Uiso calc 1
C C9C -0.1802(2) 0.88804(17) 0.94772(12) 0.0343(4) Uani d 1
H H9C -0.2225 0.8994 0.9030 0.041 Uiso calc 1
C C10C -0.07360(19) 0.81053(16) 0.96344(10) 0.0275(4) Uani d 1
C C11C -0.01140(19) 0.73785(16) 0.91421(10) 0.0267(4) Uani d 1
H H11C -0.0565 0.7490 0.8673 0.032 Uiso calc 1
C C12C 0.12981(19) 0.76996(16) 0.90756(10) 0.0285(4) Uani d 1
C C13C 0.1940(2) 0.81458(17) 0.84526(12) 0.0352(4) Uani d 1
H H13C 0.1508 0.8272 0.8007 0.042 Uiso calc 1
C C14C 0.3226(2) 0.8409(2) 0.84845(14) 0.0434(5) Uani d 1
H H14C 0.3674 0.8715 0.8057 0.052 Uiso calc 1
C C15C 0.3864(2) 0.82302(19) 0.91309(15) 0.0432(5) Uani d 1
H H15C 0.4745 0.8411 0.9146 0.052 Uiso calc 1
C C16C 0.3209(2) 0.77832(17) 0.97621(13) 0.0357(5) Uani d 1
H H16C 0.3642 0.7658 1.0208 0.043 Uiso calc 1
C C17C 0.1929(2) 0.75262(16) 0.97313(11) 0.0294(4) Uani d 1
O O1D 1.16824(14) -0.17465(13) 0.55887(7) 0.0339(3) Uani d 1
C C1D 1.09380(17) -0.09392(16) 0.53194(9) 0.0237(4) Uani d 1
C C2D 1.01696(18) -0.02375(16) 0.57483(9) 0.0247(4) Uani d 1
C C3D 0.92860(18) 0.06052(16) 0.54596(9) 0.0249(4) Uani d 1
C C4D 0.85470(18) 0.11861(17) 0.59908(9) 0.0271(4) Uani d 1
H H4D 0.7887 0.1806 0.5767 0.033 Uiso calc 1
C C5D 0.95849(19) 0.16186(17) 0.64165(9) 0.0282(4) Uani d 1
C C6D 0.9632(2) 0.27375(18) 0.65312(11) 0.0365(5) Uani d 1
H H6D 0.8994 0.3325 0.6331 0.044 Uiso calc 1
C C7D 1.0633(3) 0.2985(2) 0.69466(13) 0.0451(5) Uani d 1
H H7D 1.0679 0.3748 0.7028 0.054 Uiso calc 1
C C8D 1.1557(2) 0.2126(2) 0.72407(12) 0.0418(5) Uani d 1
H H8D 1.2233 0.2305 0.7523 0.050 Uiso calc 1
C C9D 1.1507(2) 0.09976(19) 0.71257(10) 0.0337(4) Uani d 1
H H9D 1.2143 0.0409 0.7328 0.040 Uiso calc 1
C C10D 1.05177(19) 0.07511(17) 0.67134(9) 0.0282(4) Uani d 1
C C11D 1.02761(19) -0.04370(16) 0.65518(9) 0.0274(4) Uani d 1
H H11D 1.0943 -0.1062 0.6761 0.033 Uiso calc 1
C C12D 0.8906(2) -0.06857(17) 0.68249(9) 0.0287(4) Uani d 1
C C13D 0.8553(2) -0.16378(18) 0.73347(10) 0.0352(5) Uani d 1
H H13D 0.9179 -0.2240 0.7530 0.042 Uiso calc 1
C C14D 0.7271(3) -0.1700(2) 0.75565(12) 0.0451(6) Uani d 1
H H14D 0.7021 -0.2340 0.7913 0.054 Uiso calc 1
C C15D 0.6355(2) -0.0831(2) 0.72593(13) 0.0472(6) Uani d 1
H H15D 0.5479 -0.0888 0.7411 0.057 Uiso calc 1
C C16D 0.6699(2) 0.0127(2) 0.67405(12) 0.0378(5) Uani d 1
H H16D 0.6068 0.0721 0.6538 0.045 Uiso calc 1
C C17D 0.79803(19) 0.01873(18) 0.65302(10) 0.0293(4) Uani d 1
O O1B 0.36832(14) 0.94275(12) 0.62240(7) 0.0332(3) Uani d 1
C C1B 0.42572(18) 0.96821(16) 0.56576(10) 0.0248(4) Uani d 1
C C2B 0.50197(18) 0.88122(16) 0.53524(10) 0.0258(4) Uani d 1
C C3B 0.57432(19) 0.91049(16) 0.47596(10) 0.0278(4) Uani d 1
C C4B 0.6456(2) 0.80840(16) 0.45309(11) 0.0303(4) Uani d 1
H H4B 0.6989 0.8316 0.4091 0.036 Uiso calc 1
C C5B 0.5396(2) 0.72624(16) 0.44506(10) 0.0295(4) Uani d 1
C C6B 0.5156(2) 0.68273(18) 0.38563(11) 0.0371(5) Uani d 1
H H6B 0.5659 0.7041 0.3437 0.044 Uiso calc 1
C C7B 0.4165(3) 0.60711(18) 0.38805(12) 0.0414(5) Uani d 1
H H7B 0.3988 0.5771 0.3473 0.050 Uiso calc 1
C C8B 0.3432(2) 0.57501(17) 0.44943(12) 0.0366(5) Uani d 1
H H8B 0.2767 0.5224 0.4506 0.044 Uiso calc 1
C C9B 0.36681(19) 0.61968(16) 0.50941(11) 0.0304(4) Uani d 1
H H9B 0.3165 0.5984 0.5514 0.036 Uiso calc 1
C C10B 0.46500(19) 0.69565(15) 0.50657(10) 0.0263(4) Uani d 1
C C11B 0.50641(18) 0.75110(15) 0.56702(10) 0.0259(4) Uani d 1
H H11B 0.4524 0.7302 0.6109 0.031 Uiso calc 1
C C12B 0.64921(19) 0.71316(16) 0.57920(10) 0.0281(4) Uani d 1
C C13B 0.7044(2) 0.64890(17) 0.64158(11) 0.0324(4) Uani d 1
H H13B 0.6533 0.6281 0.6832 0.039 Uiso calc 1
C C14B 0.8359(2) 0.61507(19) 0.64261(13) 0.0406(5) Uani d 1
H H14B 0.8745 0.5708 0.6852 0.049 Uiso calc 1
C C15B 0.9105(2) 0.6454(2) 0.58232(15) 0.0443(5) Uani d 1
H H15B 1.0002 0.6225 0.5837 0.053 Uiso calc 1
C C16B 0.8548(2) 0.70972(19) 0.51912(13) 0.0395(5) Uani d 1
H H16B 0.9061 0.7300 0.4774 0.047 Uiso calc 1
C C17B 0.7247(2) 0.74353(16) 0.51782(11) 0.0314(4) Uani d 1

loop_
_atom_site_aniso_label
_atom_site_aniso_U_11
_atom_site_aniso_U_22
_atom_site_aniso_U_33
_atom_site_aniso_U_12
_atom_site_aniso_U_13
_atom_site_aniso_U_23
O1A 0.0373(7) 0.0377(7) 0.0279(7) -0.0125(6) 0.0087(6) -0.0090(6)
C1A 0.0230(8) 0.0239(8) 0.0218(8) 0.0010(6) 0.0017(6) -0.0055(6)
C2A 0.0258(8) 0.0257(8) 0.0185(8) 0.0022(7) -0.0004(6) -0.0043(6)
C3A 0.0290(9) 0.0254(8) 0.0205(8) 0.0003(7) -0.0015(7) -0.0062(7)
C4A 0.0315(9) 0.0322(9) 0.0229(9) -0.0051(8) 0.0003(7) -0.0093(7)
C5A 0.0317(10) 0.0370(10) 0.0242(9) 0.0027(8) -0.0016(7) -0.0143(8)
C6A 0.0311(10) 0.0506(13) 0.0360(11) 0.0023(9) -0.0031(8) -0.0228(10)
C7A 0.0403(12) 0.0579(14) 0.0411(12) 0.0187(10) -0.0179(10) -0.0264(11)
C8A 0.0538(14) 0.0442(12) 0.0289(10) 0.0175(10) -0.0114(9) -0.0128(9)
C9A 0.0442(11) 0.0366(10) 0.0224(9) 0.0101(9) -0.0022(8) -0.0088(8)
C10A 0.0336(10) 0.0324(10) 0.0193(8) 0.0049(8) -0.0014(7) -0.0088(7)
C11A 0.0294(9) 0.0299(9) 0.0189(8) -0.0008(7) 0.0016(7) -0.0046(7)
C12A 0.0327(9) 0.0318(9) 0.0169(8) 0.0029(7) -0.0040(7) -0.0069(7)
C13A 0.0329(10) 0.0452(12) 0.0225(9) 0.0037(8) -0.0007(7) -0.0102(8)
C14A 0.0487(13) 0.0496(13) 0.0321(11) 0.0122(10) -0.0008(9) -0.0185(10)
C15A 0.0659(15) 0.0347(11) 0.0353(11) 0.0069(10) -0.0038(10) -0.0168(9)
C16A 0.0479(12) 0.0337(10) 0.0305(10) -0.0041(9) -0.0022(8) -0.0116(8)
C17A 0.0336(10) 0.0323(10) 0.0207(8) 0.0006(8) -0.0037(7) -0.0090(7)
O1C 0.0384(7) 0.0295(7) 0.0221(6) -0.0014(5) -0.0059(5) -0.0046(5)
C1C 0.0258(8) 0.0239(8) 0.0202(8) 0.0015(7) 0.0004(6) -0.0057(7)
C2C 0.0304(9) 0.0226(8) 0.0211(8) 0.0008(7) 0.0011(7) -0.0039(7)
C3C 0.0322(9) 0.0228(8) 0.0228(8) -0.0003(7) -0.0020(7) -0.0062(7)
C4C 0.0389(10) 0.0232(9) 0.0249(9) -0.0021(8) -0.0058(7) -0.0052(7)
C5C 0.0367(10) 0.0214(8) 0.0279(9) -0.0047(7) 0.0011(7) -0.0058(7)
C6C 0.0506(12) 0.0300(10) 0.0321(10) -0.0096(9) 0.0057(9) -0.0118(8)
C7C 0.0489(13) 0.0310(10) 0.0536(14) -0.0067(9) 0.0149(10) -0.0208(10)
C8C 0.0378(11) 0.0284(10) 0.0613(15) 0.0013(8) 0.0041(10) -0.0147(10)
C9C 0.0359(10) 0.0248(9) 0.0415(11) -0.0013(8) -0.0020(8) -0.0056(8)
C10C 0.0326(10) 0.0216(8) 0.0288(9) -0.0044(7) 0.0016(7) -0.0056(7)
C11C 0.0360(10) 0.0217(8) 0.0220(8) -0.0002(7) -0.0023(7) -0.0038(7)
C12C 0.0360(10) 0.0208(8) 0.0290(9) 0.0010(7) 0.0015(7) -0.0071(7)
C13C 0.0459(12) 0.0270(9) 0.0337(10) -0.0010(8) 0.0088(9) -0.0092(8)
C14C 0.0447(12) 0.0342(11) 0.0516(14) -0.0014(9) 0.0189(10) -0.0113(10)
C15C 0.0289(10) 0.0311(10) 0.0700(16) 0.0010(8) 0.0060(10) -0.0128(10)
C16C 0.0348(10) 0.0231(9) 0.0497(12) 0.0012(8) -0.0076(9) -0.0090(8)
C17C 0.0357(10) 0.0208(8) 0.0320(10) 0.0019(7) -0.0029(8) -0.0067(7)
O1D 0.0385(8) 0.0355(7) 0.0259(7) 0.0091(6) -0.0053(5) -0.0055(6)
C1D 0.0273(9) 0.0243(8) 0.0193(8) -0.0026(7) -0.0007(6) -0.0040(7)
C2D 0.0310(9) 0.0253(8) 0.0174(8) -0.0034(7) 0.0012(6) -0.0034(7)
C3D 0.0293(9) 0.0253(8) 0.0204(8) -0.0019(7) 0.0009(6) -0.0053(7)
C4D 0.0317(9) 0.0300(9) 0.0201(8) 0.0011(7) 0.0028(7) -0.0072(7)
C5D 0.0369(10) 0.0307(9) 0.0178(8) -0.0046(8) 0.0053(7) -0.0066(7)
C6D 0.0520(13) 0.0292(10) 0.0293(10) -0.0018(9) 0.0042(9) -0.0092(8)
C7D 0.0640(15) 0.0377(11) 0.0388(12) -0.0126(11) 0.0021(10) -0.0174(9)
C8D 0.0492(13) 0.0498(13) 0.0310(10) -0.0160(10) -0.0001(9) -0.0151(9)
C9D 0.0377(11) 0.0412(11) 0.0224(9) -0.0071(9) 0.0018(7) -0.0060(8)
C10D 0.0368(10) 0.0312(9) 0.0170(8) -0.0060(8) 0.0052(7) -0.0050(7)
C11D 0.0357(10) 0.0274(9) 0.0187(8) -0.0006(7) -0.0009(7) -0.0045(7)
C12D 0.0402(11) 0.0309(9) 0.0168(8) -0.0075(8) 0.0021(7) -0.0080(7)
C13D 0.0551(13) 0.0323(10) 0.0208(9) -0.0156(9) 0.0011(8) -0.0078(8)
C14D 0.0660(15) 0.0462(13) 0.0281(10) -0.0286(12) 0.0119(10) -0.0127(9)
C15D 0.0449(13) 0.0669(16) 0.0379(12) -0.0250(12) 0.0169(10) -0.0238(11)
C16D 0.0360(11) 0.0499(13) 0.0326(10) -0.0089(9) 0.0061(8) -0.0184(9)
C17D 0.0351(10) 0.0347(10) 0.0210(8) -0.0059(8) 0.0038(7) -0.0115(7)
O1B 0.0418(8) 0.0287(7) 0.0293(7) -0.0056(6) 0.0113(6) -0.0063(5)
C1B 0.0289(9) 0.0236(8) 0.0233(8) -0.0068(7) 0.0023(7) -0.0071(7)
C2B 0.0311(9) 0.0227(8) 0.0240(9) -0.0044(7) 0.0010(7) -0.0053(7)
C3B 0.0342(10) 0.0245(9) 0.0260(9) -0.0040(7) 0.0046(7) -0.0081(7)
C4B 0.0397(10) 0.0226(9) 0.0295(9) -0.0038(8) 0.0099(8) -0.0074(7)
C5B 0.0416(11) 0.0201(8) 0.0267(9) 0.0002(7) 0.0002(8) -0.0055(7)
C6B 0.0603(14) 0.0259(9) 0.0251(9) 0.0007(9) 0.0003(9) -0.0066(7)
C7B 0.0686(15) 0.0263(10) 0.0310(11) 0.0003(10) -0.0140(10) -0.0102(8)
C8B 0.0432(12) 0.0235(9) 0.0434(12) -0.0026(8) -0.0130(9) -0.0070(8)
C9B 0.0348(10) 0.0212(8) 0.0342(10) 0.0008(7) -0.0037(8) -0.0040(7)
C10B 0.0332(9) 0.0200(8) 0.0255(9) 0.0012(7) -0.0023(7) -0.0047(7)
C11B 0.0320(9) 0.0218(8) 0.0239(9) -0.0040(7) 0.0018(7) -0.0045(7)
C12B 0.0326(10) 0.0224(8) 0.0318(10) -0.0051(7) 0.0000(7) -0.0107(7)
C13B 0.0390(11) 0.0286(9) 0.0320(10) -0.0041(8) -0.0050(8) -0.0106(8)
C14B 0.0429(12) 0.0336(11) 0.0468(13) -0.0035(9) -0.0122(10) -0.0114(9)
C15B 0.0302(10) 0.0376(11) 0.0674(16) -0.0019(9) -0.0061(10) -0.0160(11)
C16B 0.0373(11) 0.0298(10) 0.0528(13) -0.0072(8) 0.0094(9) -0.0114(9)
C17B 0.0365(10) 0.0232(9) 0.0359(10) -0.0054(8) 0.0036(8) -0.0084(8)

loop_
_atom_type_symbol
_atom_type_description
_atom_type_scat_dispersion_real
_atom_type_scat_dispersion_imag
_atom_type_scat_source
C C 0.0181 0.0091 'International Tables Vol C Tables 4.2.6.8 and 6.1.1.4'
H H 0.0000 0.0000 'International Tables Vol C Tables 4.2.6.8 and 6.1.1.4'
O O 0.0492 0.0322 'International Tables Vol C Tables 4.2.6.8 and 6.1.1.4'

loop_
_geom_angle_atom_site_label_1
_geom_angle_atom_site_label_2
_geom_angle_atom_site_label_3
_geom_angle_site_symmetry_1
_geom_angle_site_symmetry_3
_geom_angle
O1A C1A C2A . . 122.10(16)
O1A C1A C3A . 2_667 122.37(17)
C2A C1A C3A . 2_667 115.52(16)
C1A C2A C11A . . 123.36(16)
C3A C2A C1A . . 122.48(16)
C3A C2A C11A . . 114.16(16)
C1A C3A C4A 2_667 . 123.36(16)
C2A C3A C1A . 2_667 121.99(17)
C2A C3A C4A . . 114.64(16)
C3A C4A H4A . . 113.6
C3A C4A C5A . . 105.66(15)
C3A C4A C17A . . 105.90(15)
C5A C4A H4A . . 113.6
C17A C4A H4A . . 113.6
C17A C4A C5A . . 103.40(15)
C6A C5A C4A . . 125.9(2)
C6A C5A C10A . . 120.8(2)
C10A C5A C4A . . 113.12(17)
C5A C6A H6A . . 120.7
C5A C6A C7A . . 118.6(2)
C7A C6A H6A . . 120.7
C6A C7A H7A . . 119.7
C8A C7A C6A . . 120.6(2)
C8A C7A H7A . . 119.7
C7A C8A H8A . . 119.7
C7A C8A C9A . . 120.6(2)
C9A C8A H8A . . 119.7
C8A C9A H9A . . 120.5
C10A C9A C8A . . 119.0(2)
C10A C9A H9A . . 120.5
C5A C10A C11A . . 113.17(17)
C9A C10A C5A . . 120.45(19)
C9A C10A C11A . . 126.28(19)
C2A C11A C10A . . 105.63(15)
C2A C11A H11A . . 113.5
C2A C11A C12A . . 106.17(14)
C10A C11A H11A . . 113.5
C12A C11A C10A . . 103.76(15)
C12A C11A H11A . . 113.5
C13A C12A C11A . . 126.30(19)
C13A C12A C17A . . 120.31(19)
C17A C12A C11A . . 113.34(17)
C12A C13A H13A . . 120.6
C12A C13A C14A . . 118.9(2)
C14A C13A H13A . . 120.6
C13A C14A H14A . . 119.6
C15A C14A C13A . . 120.7(2)
C15A C14A H14A . . 119.6
C14A C15A H15A . . 119.8
C14A C15A C16A . . 120.4(2)
C16A C15A H15A . . 119.8
C15A C16A H16A . . 120.5
C17A C16A C15A . . 119.1(2)
C17A C16A H16A . . 120.5
C12A C17A C4A . . 112.86(17)
C16A C17A C4A . . 126.48(19)
C16A C17A C12A . . 120.63(19)
O1C C1C C2C . . 122.70(17)
O1C C1C C3C . 2_567 122.33(17)
C2C C1C C3C . 2_567 114.93(15)
C1C C2C C11C . . 123.12(16)
C3C C2C C1C . . 122.65(17)
C3C C2C C11C . . 114.23(16)
C1C C3C C4C 2_567 . 123.37(16)
C2C C3C C1C . 2_567 122.35(17)
C2C C3C C4C . . 114.26(16)
C3C C4C H4C . . 113.5
C3C C4C C5C . . 105.24(16)
C3C C4C C17C . . 105.07(15)
C5C C4C H4C . . 113.5
C17C C4C H4C . . 113.5
C17C C4C C5C . . 105.15(15)
C6C C5C C4C . . 126.77(19)
C6C C5C C10C . . 120.41(19)
C10C C5C C4C . . 112.82(17)
C5C C6C H6C . . 120.6
C5C C6C C7C . . 118.7(2)
C7C C6C H6C . . 120.6
C6C C7C H7C . . 119.6
C8C C7C C6C . . 120.8(2)
C8C C7C H7C . . 119.6
C7C C8C H8C . . 119.7
C7C C8C C9C . . 120.6(2)
C9C C8C H8C . . 119.7
C8C C9C H9C . . 120.6
C10C C9C C8C . . 118.9(2)
C10C C9C H9C . . 120.6
C5C C10C C11C . . 113.41(17)
C9C C10C C5C . . 120.59(19)
C9C C10C C11C . . 125.99(18)
C2C C11C C10C . . 105.50(15)
C2C C11C H11C . . 113.5
C2C C11C C12C . . 105.00(15)
C10C C11C H11C . . 113.5
C10C C11C C12C . . 105.13(15)
C12C C11C H11C . . 113.5
C13C C12C C11C . . 126.32(18)
C13C C12C C17C . . 120.44(19)
C17C C12C C11C . . 113.22(17)
C12C C13C H13C . . 120.4
C12C C13C C14C . . 119.2(2)
C14C C13C H13C . . 120.4
C13C C14C H14C . . 119.6
C15C C14C C13C . . 120.8(2)
C15C C14C H14C . . 119.6
C14C C15C H15C . . 120.0
C14C C15C C16C . . 119.9(2)
C16C C15C H15C . . 120.0
C15C C16C H16C . . 120.3
C17C C16C C15C . . 119.3(2)
C17C C16C H16C . . 120.3
C12C C17C C4C . . 112.92(17)
C16C C17C C4C . . 126.77(18)
C16C C17C C12C . . 120.30(19)
O1D C1D C2D . . 122.37(16)
O1D C1D C3D . 2_756 122.32(17)
C2D C1D C3D . 2_756 115.30(16)
C1D C2D C11D . . 123.09(16)
C3D C2D C1D . . 122.69(16)
C3D C2D C11D . . 114.19(17)
C1D C3D C4D 2_756 . 123.13(16)
C2D C3D C1D . 2_756 121.93(17)
C2D C3D C4D . . 114.94(16)
C3D C4D H4D . . 113.8
C3D C4D C5D . . 105.49(15)
C3D C4D C17D . . 105.10(15)
C5D C4D H4D . . 113.8
C5D C4D C17D . . 103.74(15)
C17D C4D H4D . . 113.8
C6D C5D C4D . . 125.99(19)
C6D C5D C10D . . 120.70(19)
C10D C5D C4D . . 113.29(17)
C5D C6D H6D . . 120.6
C5D C6D C7D . . 118.9(2)
C7D C6D H6D . . 120.6
C6D C7D H7D . . 119.8
C8D C7D C6D . . 120.5(2)
C8D C7D H7D . . 119.8
C7D C8D H8D . . 119.7
C7D C8D C9D . . 120.6(2)
C9D C8D H8D . . 119.7
C8D C9D H9D . . 120.5
C10D C9D C8D . . 119.0(2)
C10D C9D H9D . . 120.5
C5D C10D C11D . . 113.14(17)
C9D C10D C5D . . 120.35(19)
C9D C10D C11D . . 126.48(19)
C2D C11D C10D . . 105.91(14)
C2D C11D H11D . . 113.6
C2D C11D C12D . . 104.82(15)
C10D C11D H11D . . 113.6
C12D C11D C10D . . 104.51(15)
C12D C11D H11D . . 113.6
C13D C12D C11D . . 126.31(19)
C13D C12D C17D . . 120.29(19)
C17D C12D C11D . . 113.35(16)
C12D C13D H13D . . 120.4
C12D C13D C14D . . 119.2(2)
C14D C13D H13D . . 120.4
C13D C14D H14D . . 119.9
C15D C14D C13D . . 120.2(2)
C15D C14D H14D . . 119.9
C14D C15D H15D . . 119.4
C14D C15D C16D . . 121.1(2)
C16D C15D H15D . . 119.4
C15D C16D H16D . . 120.9
C17D C16D C15D . . 118.2(2)
C17D C16D H16D . . 120.9
C12D C17D C4D . . 113.24(17)
C16D C17D C4D . . 125.70(19)
C16D C17D C12D . . 121.03(19)
O1B C1B C2B . . 122.41(17)
O1B C1B C3B . 2_676 122.03(17)
C2B C1B C3B . 2_676 115.54(16)
C1B C2B C11B . . 123.61(16)
C3B C2B C1B . . 122.50(17)
C3B C2B C11B . . 113.90(17)
C1B C3B C4B 2_676 . 123.54(16)
C2B C3B C1B . 2_676 121.81(17)
C2B C3B C4B . . 114.48(17)
C3B C4B H4B . . 113.5
C3B C4B C5B . . 104.83(16)
C3B C4B C17B . . 106.07(16)
C5B C4B H4B . . 113.5
C17B C4B H4B . . 113.5
C17B C4B C5B . . 104.71(15)
C6B C5B C4B . . 126.60(19)
C6B C5B C10B . . 120.60(19)
C10B C5B C4B . . 112.80(17)
C5B C6B H6B . . 120.5
C5B C6B C7B . . 119.0(2)
C7B C6B H6B . . 120.5
C6B C7B H7B . . 119.7
C8B C7B C6B . . 120.68(19)
C8B C7B H7B . . 119.7
C7B C8B H8B . . 119.8
C7B C8B C9B . . 120.38(19)
C9B C8B H8B . . 119.8
C8B C9B H9B . . 120.6
C10B C9B C8B . . 118.7(2)
C10B C9B H9B . . 120.6
C5B C10B C11B . . 113.23(16)
C9B C10B C5B . . 120.62(18)
C9B C10B C11B . . 126.13(18)
C2B C11B C10B . . 105.02(14)
C2B C11B H11B . . 113.4
C2B C11B C12B . . 105.99(15)
C10B C11B H11B . . 113.4
C12B C11B C10B . . 104.96(15)
C12B C11B H11B . . 113.4
C13B C12B C11B . . 126.45(18)
C13B C12B C17B . . 120.27(19)
C17B C12B C11B . . 113.16(17)
C12B C13B H13B . . 120.4
C12B C13B C14B . . 119.3(2)
C14B C13B H13B . . 120.4
C13B C14B H14B . . 119.7
C15B C14B C13B . . 120.5(2)
C15B C14B H14B . . 119.7
C14B C15B H15B . . 119.8
C14B C15B C16B . . 120.4(2)
C16B C15B H15B . . 119.8
C15B C16B H16B . . 120.3
C17B C16B C15B . . 119.4(2)
C17B C16B H16B . . 120.3
C12B C17B C4B . . 112.86(17)
C16B C17B C4B . . 126.84(19)
C16B C17B C12B . . 120.2(2)

loop_
_geom_bond_atom_site_label_1
_geom_bond_atom_site_label_2
_geom_bond_site_symmetry_2
_geom_bond_distance
O1A C1A . 1.217(2)
C1A C2A . 1.479(3)
C1A C3A 2_667 1.481(2)
C2A C3A . 1.341(3)
C2A C11A . 1.520(2)
C3A C1A 2_667 1.481(2)
C3A C4A . 1.529(2)
C4A H4A . 1.0000
C4A C5A . 1.533(3)
C4A C17A . 1.531(3)
C5A C6A . 1.379(3)
C5A C10A . 1.396(3)
C6A H6A . 0.9500
C6A C7A . 1.405(3)
C7A H7A . 0.9500
C7A C8A . 1.377(4)
C8A H8A . 0.9500
C8A C9A . 1.395(3)
C9A H9A . 0.9500
C9A C10A . 1.383(3)
C10A C11A . 1.533(3)
C11A H11A . 1.0000
C11A C12A . 1.528(3)
C12A C13A . 1.386(3)
C12A C17A . 1.401(3)
C13A H13A . 0.9500
C13A C14A . 1.397(3)
C14A H14A . 0.9500
C14A C15A . 1.381(4)
C15A H15A . 0.9500
C15A C16A . 1.399(3)
C16A H16A . 0.9500
C16A C17A . 1.378(3)
O1C C1C . 1.221(2)
C1C C2C . 1.477(3)
C1C C3C 2_567 1.477(2)
C2C C3C . 1.346(3)
C2C C11C . 1.516(2)
C3C C1C 2_567 1.478(2)
C3C C4C . 1.522(3)
C4C H4C . 1.0000
C4C C5C . 1.529(3)
C4C C17C . 1.528(3)
C5C C6C . 1.382(3)
C5C C10C . 1.397(3)
C6C H6C . 0.9500
C6C C7C . 1.393(3)
C7C H7C . 0.9500
C7C C8C . 1.381(4)
C8C H8C . 0.9500
C8C C9C . 1.388(3)
C9C H9C . 0.9500
C9C C10C . 1.383(3)
C10C C11C . 1.521(3)
C11C H11C . 1.0000
C11C C12C . 1.527(3)
C12C C13C . 1.380(3)
C12C C17C . 1.397(3)
C13C H13C . 0.9500
C13C C14C . 1.388(3)
C14C H14C . 0.9500
C14C C15C . 1.384(4)
C15C H15C . 0.9500
C15C C16C . 1.398(3)
C16C H16C . 0.9500
C16C C17C . 1.380(3)
O1D C1D . 1.216(2)
C1D C2D . 1.482(3)
C1D C3D 2_756 1.482(2)
C2D C3D . 1.342(3)
C2D C11D . 1.516(2)
C3D C1D 2_756 1.482(2)
C3D C4D . 1.522(2)
C4D H4D . 1.0000
C4D C5D . 1.532(3)
C4D C17D . 1.532(3)
C5D C6D . 1.387(3)
C5D C10D . 1.396(3)
C6D H6D . 0.9500
C6D C7D . 1.396(3)
C7D H7D . 0.9500
C7D C8D . 1.383(4)
C8D H8D . 0.9500
C8D C9D . 1.399(3)
C9D H9D . 0.9500
C9D C10D . 1.383(3)
C10D C11D . 1.533(3)
C11D H11D . 1.0000
C11D C12D . 1.527(3)
C12D C13D . 1.386(3)
C12D C17D . 1.395(3)
C13D H13D . 0.9500
C13D C14D . 1.389(3)
C14D H14D . 0.9500
C14D C15D . 1.386(4)
C15D H15D . 0.9500
C15D C16D . 1.396(4)
C16D H16D . 0.9500
C16D C17D . 1.383(3)
O1B C1B . 1.222(2)
C1B C2B . 1.473(3)
C1B C3B 2_676 1.482(3)
C2B C3B . 1.349(3)
C2B C11B . 1.523(2)
C3B C1B 2_676 1.482(3)
C3B C4B . 1.517(3)
C4B H4B . 1.0000
C4B C5B . 1.535(3)
C4B C17B . 1.532(3)
C5B C6B . 1.380(3)
C5B C10B . 1.397(3)
C6B H6B . 0.9500
C6B C7B . 1.390(3)
C7B H7B . 0.9500
C7B C8B . 1.390(3)
C8B H8B . 0.9500
C8B C9B . 1.396(3)
C9B H9B . 0.9500
C9B C10B . 1.386(3)
C10B C11B . 1.527(3)
C11B H11B . 1.0000
C11B C12B . 1.524(3)
C12B C13B . 1.384(3)
C12B C17B . 1.400(3)
C13B H13B . 0.9500
C13B C14B . 1.394(3)
C14B H14B . 0.9500
C14B C15B . 1.378(4)
C15B H15B . 0.9500
C15B C16B . 1.398(4)
C16B H16B . 0.9500
C16B C17B . 1.380(3)

loop_
_geom_torsion_atom_site_label_1
_geom_torsion_atom_site_label_2
_geom_torsion_atom_site_label_3
_geom_torsion_atom_site_label_4
_geom_torsion_site_symmetry_1
_geom_torsion_site_symmetry_4
_geom_torsion
O1A C1A C2A C3A . . -177.04(18)
O1A C1A C2A C11A . . 3.3(3)
C1A C2A C3A C1A . 2_667 -1.6(3)
C1A C2A C3A C4A . . 179.42(15)
C1A C2A C11A C10A . . -124.72(18)
C1A C2A C11A C12A . . 125.51(18)
C1A C3A C4A C5A 2_667 . 126.87(18)
C1A C3A C4A C17A 2_667 . -123.85(18)
C2A C3A C4A C5A . . -54.1(2)
C2A C3A C4A C17A . . 55.1(2)
C2A C11A C12A C13A . . -127.88(19)
C2A C11A C12A C17A . . 54.7(2)
C3A C1A C2A C3A 2_667 . 1.5(3)
C3A C1A C2A C11A 2_667 . -178.16(16)
C3A C2A C11A C10A . . 55.6(2)
C3A C2A C11A C12A . . -54.1(2)
C3A C4A C5A C6A . . -130.6(2)
C3A C4A C5A C10A . . 53.7(2)
C3A C4A C17A C12A . . -53.0(2)
C3A C4A C17A C16A . . 129.0(2)
C4A C5A C6A C7A . . -175.77(19)
C4A C5A C10A C9A . . 176.68(17)
C4A C5A C10A C11A . . 0.1(2)
C5A C4A C17A C12A . . 57.9(2)
C5A C4A C17A C16A . . -120.1(2)
C5A C6A C7A C8A . . 0.4(3)
C5A C10A C11A C2A . . -54.5(2)
C5A C10A C11A C12A . . 56.94(19)
C6A C5A C10A C9A . . 0.7(3)
C6A C5A C10A C11A . . -175.96(17)
C6A C7A C8A C9A . . -0.8(3)
C7A C8A C9A C10A . . 1.1(3)
C8A C9A C10A C5A . . -1.1(3)
C8A C9A C10A C11A . . 175.08(18)
C9A C10A C11A C2A . . 129.1(2)
C9A C10A C11A C12A . . -119.4(2)
C10A C5A C6A C7A . . -0.3(3)
C10A C11A C12A C13A . . 121.0(2)
C10A C11A C12A C17A . . -56.41(19)
C11A C2A C3A C1A . 2_667 178.10(16)
C11A C2A C3A C4A . . -0.9(2)
C11A C12A C13A C14A . . -177.13(18)
C11A C12A C17A C4A . . -1.0(2)
C11A C12A C17A C16A . . 177.15(17)
C12A C13A C14A C15A . . 0.4(3)
C13A C12A C17A C4A . . -178.57(16)
C13A C12A C17A C16A . . -0.5(3)
C13A C14A C15A C16A . . -0.6(3)
C14A C15A C16A C17A . . 0.3(3)
C15A C16A C17A C4A . . 178.09(19)
C15A C16A C17A C12A . . 0.3(3)
C17A C4A C5A C6A . . 118.4(2)
C17A C4A C5A C10A . . -57.4(2)
C17A C12A C13A C14A . . 0.2(3)
O1C C1C C2C C3C . . -174.98(18)
O1C C1C C2C C11C . . 4.3(3)
C1C C2C C3C C1C . 2_567 -3.1(3)
C1C C2C C3C C4C . . 178.55(17)
C1C C2C C11C C10C . . 125.93(18)
C1C C2C C11C C12C . . -123.29(18)
C1C C3C C4C C5C 2_567 . -122.69(19)
C1C C3C C4C C17C 2_567 . 126.58(18)
C2C C3C C4C C5C . . 55.7(2)
C2C C3C C4C C17C . . -55.1(2)
C2C C11C C12C C13C . . 126.79(19)
C2C C11C C12C C17C . . -54.7(2)
C3C C1C C2C C3C 2_567 . 2.9(3)
C3C C1C C2C C11C 2_567 . -177.90(16)
C3C C2C C11C C10C . . -54.8(2)
C3C C2C C11C C12C . . 56.0(2)
C3C C4C C5C C6C . . 126.4(2)
C3C C4C C5C C10C . . -54.2(2)
C3C C4C C17C C12C . . 54.8(2)
C3C C4C C17C C16C . . -126.0(2)
C4C C5C C6C C7C . . 179.44(19)
C4C C5C C10C C9C . . -179.44(17)
C4C C5C C10C C11C . . -0.5(2)
C5C C4C C17C C12C . . -55.9(2)
C5C C4C C17C C16C . . 123.2(2)
C5C C6C C7C C8C . . 0.2(3)
C5C C10C C11C C2C . . 54.9(2)
C5C C10C C11C C12C . . -55.8(2)
C6C C5C C10C C9C . . 0.0(3)
C6C C5C C10C C11C . . 179.03(17)
C6C C7C C8C C9C . . -0.5(3)
C7C C8C C9C C10C . . 0.6(3)
C8C C9C C10C C5C . . -0.4(3)
C8C C9C C10C C11C . . -179.21(19)
C9C C10C C11C C2C . . -126.2(2)
C9C C10C C11C C12C . . 123.1(2)
C10C C5C C6C C7C . . 0.0(3)
C10C C11C C12C C13C . . -122.2(2)
C10C C11C C12C C17C . . 56.3(2)
C11C C2C C3C C1C . 2_567 177.63(16)
C11C C2C C3C C4C . . -0.8(2)
C11C C12C C13C C14C . . 179.07(18)
C11C C12C C17C C4C . . -0.4(2)
C11C C12C C17C C16C . . -179.57(17)
C12C C13C C14C C15C . . -0.1(3)
C13C C12C C17C C4C . . 178.23(17)
C13C C12C C17C C16C . . -1.0(3)
C13C C14C C15C C16C . . -0.2(3)
C14C C15C C16C C17C . . -0.1(3)
C15C C16C C17C C4C . . -178.44(18)
C15C C16C C17C C12C . . 0.7(3)
C17C C4C C5C C6C . . -123.0(2)
C17C C4C C5C C10C . . 56.5(2)
C17C C12C C13C C14C . . 0.7(3)
O1D C1D C2D C3D . . -175.59(18)
O1D C1D C2D C11D . . 2.1(3)
C1D C2D C3D C1D . 2_756 -3.3(3)
C1D C2D C3D C4D . . 176.98(16)
C1D C2D C11D C10D . . 127.96(18)
C1D C2D C11D C12D . . -121.86(18)
C1D C3D C4D C5D 2_756 . -124.63(18)
C1D C3D C4D C17D 2_756 . 126.10(18)
C2D C3D C4D C5D . . 55.1(2)
C2D C3D C4D C17D . . -54.2(2)
C2D C11D C12D C13D . . 127.22(19)
C2D C11D C12D C17D . . -55.4(2)
C3D C1D C2D C3D 2_756 . 3.1(3)
C3D C1D C2D C11D 2_756 . -179.23(16)
C3D C2D C11D C10D . . -54.2(2)
C3D C2D C11D C12D . . 56.0(2)
C3D C4D C5D C6D . . 128.4(2)
C3D C4D C5D C10D . . -53.14(19)
C3D C4D C17D C12D . . 53.2(2)
C3D C4D C17D C16D . . -128.7(2)
C4D C5D C6D C7D . . 178.60(19)
C4D C5D C10D C9D . . -178.70(16)
C4D C5D C10D C11D . . -0.7(2)
C5D C4D C17D C12D . . -57.3(2)
C5D C4D C17D C16D . . 120.8(2)
C5D C6D C7D C8D . . -0.3(3)
C5D C10D C11D C2D . . 54.5(2)
C5D C10D C11D C12D . . -55.92(19)
C6D C5D C10D C9D . . -0.2(3)
C6D C5D C10D C11D . . 177.79(17)
C6D C7D C8D C9D . . 0.1(4)
C7D C8D C9D C10D . . 0.0(3)
C8D C9D C10D C5D . . 0.0(3)
C8D C9D C10D C11D . . -177.64(18)
C9D C10D C11D C2D . . -127.7(2)
C9D C10D C11D C12D . . 121.9(2)
C10D C5D C6D C7D . . 0.3(3)
C10D C11D C12D C13D . . -121.6(2)
C10D C11D C12D C17D . . 55.80(19)
C11D C2D C3D C1D . 2_756 178.84(16)
C11D C2D C3D C4D . . -0.9(2)
C11D C12D C13D C14D . . 176.09(18)
C11D C12D C17D C4D . . 0.9(2)
C11D C12D C17D C16D . . -177.26(17)
C12D C13D C14D C15D . . 1.4(3)
C13D C12D C17D C4D . . 178.51(17)
C13D C12D C17D C16D . . 0.3(3)
C13D C14D C15D C16D . . -0.8(3)
C14D C15D C16D C17D . . -0.1(3)
C15D C16D C17D C4D . . -177.67(19)
C15D C16D C17D C12D . . 0.3(3)
C17D C4D C5D C6D . . -121.3(2)
C17D C4D C5D C10D . . 57.1(2)
C17D C12D C13D C14D . . -1.1(3)
O1B C1B C2B C3B . . -174.18(18)
O1B C1B C2B C11B . . 6.0(3)
C1B C2B C3B C1B . 2_676 -4.7(3)
C1B C2B C3B C4B . . 179.98(17)
C1B C2B C11B C10B . . 124.21(19)
C1B C2B C11B C12B . . -125.00(18)
C1B C3B C4B C5B 2_676 . -119.42(19)
C1B C3B C4B C17B 2_676 . 130.11(18)
C2B C3B C4B C5B . . 55.8(2)
C2B C3B C4B C17B . . -54.6(2)
C2B C11B C12B C13B . . 129.40(19)
C2B C11B C12B C17B . . -54.5(2)
C3B C1B C2B C3B 2_676 . 4.4(3)
C3B C1B C2B C11B 2_676 . -175.40(16)
C3B C2B C11B C10B . . -55.6(2)
C3B C2B C11B C12B . . 55.2(2)
C3B C4B C5B C6B . . 125.7(2)
C3B C4B C5B C10B . . -55.0(2)
C3B C4B C17B C12B . . 53.9(2)
C3B C4B C17B C16B . . -129.6(2)
C4B C5B C6B C7B . . 178.78(19)
C4B C5B C10B C9B . . -178.40(17)
C4B C5B C10B C11B . . 0.0(2)
C5B C4B C17B C12B . . -56.7(2)
C5B C4B C17B C16B . . 119.9(2)
C5B C6B C7B C8B . . -0.4(3)
C5B C10B C11B C2B . . 55.0(2)
C5B C10B C11B C12B . . -56.57(19)
C6B C5B C10B C9B . . 1.0(3)
C6B C5B C10B C11B . . 179.43(18)
C6B C7B C8B C9B . . 0.9(3)
C7B C8B C9B C10B . . -0.5(3)
C8B C9B C10B C5B . . -0.5(3)
C8B C9B C10B C11B . . -178.72(17)
C9B C10B C11B C2B . . -126.70(19)
C9B C10B C11B C12B . . 121.8(2)
C10B C5B C6B C7B . . -0.5(3)
C10B C11B C12B C13B . . -119.8(2)
C10B C11B C12B C17B . . 56.32(19)
C11B C2B C3B C1B . 2_676 175.14(16)
C11B C2B C3B C4B . . -0.2(2)
C11B C12B C13B C14B . . 176.00(18)
C11B C12B C17B C4B . . 0.3(2)
C11B C12B C17B C16B . . -176.46(18)
C12B C13B C14B C15B . . 0.2(3)
C13B C12B C17B C4B . . 176.70(17)
C13B C12B C17B C16B . . -0.1(3)
C13B C14B C15B C16B . . -0.5(3)
C14B C15B C16B C17B . . 0.6(3)
C15B C16B C17B C4B . . -176.58(19)
C15B C16B C17B C12B . . -0.3(3)
C17B C4B C5B C6B . . -122.9(2)
C17B C4B C5B C10B . . 56.4(2)
C17B C12B C13B C14B . . 0.2(3)

_cod_database_fobs_code 2241925
